data_2020282
loop_
_publ_author_name
'Raja, Rajamani'
'Poomathi, Nataraj'
'Perumal, Paramasivam T.'
'SubbiahPandi, A.'

_publ_section_title
;
 Crystal structure of
 (5-chloro-2-hydroxyphenyl)(3-methylisoxazolo[5,4-b]pyridin-5-yl)methanone
;
_journal_coeditor_code SU5220
_journal_issue 11
_journal_name_full 'Acta Crystallographica Section E Crystallographic Communications'
_journal_page_first o875
_journal_paper_doi 10.1107/S2056989015019635
_journal_volume 71
_journal_year 2015
_chemical_formula_iupac 'C14 H9 Cl N2 O3'
_chemical_formula_moiety 'C14 H9 Cl N2 O3'
_chemical_formula_sum 'C14 H9 Cl N2 O3'
_chemical_formula_weight 288.68
_chemical_name_systematic
;
(5-Chloro-2-hydroxyphenyl)(3-methylisoxazolo[5,4-<i>b</i>]pyridin-5-yl)methanone
;
_space_group_IT_number 14
_symmetry_cell_setting monoclinic
_symmetry_space_group_name_Hall '-P 2ybc'
_symmetry_space_group_name_H-M 'P 1 21/c 1'
_atom_sites_solution_hydrogens geom
_atom_sites_solution_primary direct
_atom_sites_solution_secondary difmap
_audit_creation_method SHELXL-97
_cell_angle_alpha 90.00
_cell_angle_beta 118.675(2)
_cell_angle_gamma 90.00
_cell_formula_units_Z 4
_cell_length_a 11.0317(10)
_cell_length_b 11.8701(10)
_cell_length_c 11.1220(9)
_cell_measurement_reflns_used 1763
_cell_measurement_temperature 293(2)
_cell_measurement_theta_max 24.99
_cell_measurement_theta_min 2.10
_cell_volume 1277.78(19)
_computing_cell_refinement
;
<i>SAINT</i> (Bruker, 2008)
;
_computing_data_collection
;
<i>APEX2</i> (Bruker, 2008)
;
_computing_data_reduction
;
<i>SAINT</i> (Bruker, 2008)
;
_computing_molecular_graphics
;
<i>ORTEP-3 for Windows</i> (Farrugia, 2012)
;
_computing_publication_material
;
<i>SHELXL97</i> (Sheldrick, 2008) and <i>PLATON</i> (Spek, 2009)
;
_computing_structure_refinement
;
SHELXL97 (Sheldrick, 2008)
;
_computing_structure_solution
;
SHELXS97 (Sheldrick, 2008)
;
_diffrn_ambient_temperature 293(2)
_diffrn_measured_fraction_theta_full 1.000
_diffrn_measured_fraction_theta_max 1.000
_diffrn_measurement_device_type 'Bruker SMART APEXII CCD'
_diffrn_measurement_method '\w and \f scans'
_diffrn_radiation_monochromator graphite
_diffrn_radiation_source 'fine-focus sealed tube'
_diffrn_radiation_type MoK\a
_diffrn_radiation_wavelength 0.71073
_diffrn_reflns_av_R_equivalents 0.0217
_diffrn_reflns_av_sigmaI/netI 0.0132
_diffrn_reflns_limit_h_max 13
_diffrn_reflns_limit_h_min -13
_diffrn_reflns_limit_k_max 14
_diffrn_reflns_limit_k_min -14
_diffrn_reflns_limit_l_max 13
_diffrn_reflns_limit_l_min -13
_diffrn_reflns_number 17705
_diffrn_reflns_theta_full 24.99
_diffrn_reflns_theta_max 24.99
_diffrn_reflns_theta_min 2.10
_exptl_absorpt_coefficient_mu 0.307
_exptl_absorpt_correction_T_max 0.9272
_exptl_absorpt_correction_T_min 0.9001
_exptl_absorpt_correction_type multi-scan
_exptl_absorpt_process_details
;
(<i>SADABS</i>; Bruker, 2008)
;
_exptl_crystal_colour colourless
_exptl_crystal_density_diffrn 1.501
_exptl_crystal_density_method 'not measured'
_exptl_crystal_description block
_exptl_crystal_F_000 592
_exptl_crystal_size_max 0.35
_exptl_crystal_size_mid 0.30
_exptl_crystal_size_min 0.25
_refine_diff_density_max 0.282
_refine_diff_density_min -0.416
_refine_ls_extinction_method none
_refine_ls_goodness_of_fit_ref 1.131
_refine_ls_hydrogen_treatment constr
_refine_ls_matrix_type full
_refine_ls_number_parameters 182
_refine_ls_number_reflns 2250
_refine_ls_number_restraints 0
_refine_ls_restrained_S_all 1.131
_refine_ls_R_factor_all 0.0669
_refine_ls_R_factor_gt 0.0477
_refine_ls_shift/su_max 0.000
_refine_ls_shift/su_mean 0.000
_refine_ls_structure_factor_coef Fsqd
_refine_ls_weighting_details 'calc w=1/[\s^2^(Fo^2^)+(0.0188P)^2^+1.3834P] where P=(Fo^2^+2Fc^2^)/3'
_refine_ls_weighting_scheme calc
_refine_ls_wR_factor_gt 0.0905
_refine_ls_wR_factor_ref 0.1103
_reflns_number_gt 1763
_reflns_number_total 2250
_reflns_threshold_expression I>2sigma(I)
_cod_data_source_file su5220sup1.cif
_cod_data_source_block I
_cod_original_sg_symbol_H-M 'P 21/c'
_cod_database_code 2020282
_cod_database_fobs_code 2020282

loop_
_symmetry_equiv_pos_as_xyz
'x, y, z'
'-x, y+1/2, -z+1/2'
'-x, -y, -z'
'x, -y-1/2, z-1/2'

loop_
_atom_site_type_symbol
_atom_site_label
_atom_site_fract_x
_atom_site_fract_y
_atom_site_fract_z
_atom_site_U_iso_or_equiv
_atom_site_adp_type
_atom_site_calc_flag
_atom_site_refinement_flags
_atom_site_occupancy
_atom_site_symmetry_multiplicity
C C1 0.1833(3) -0.0368(3) 0.9816(3) 0.0592(8) Uani d . 1 1
C C2 0.1378(3) 0.0264(4) 0.8629(3) 0.0738(10) Uani d . 1 1
H H2 0.1386 -0.0051 0.7868 0.089 Uiso calc R 1 1
C C3 0.0917(3) 0.1343(3) 0.8560(3) 0.0711(10) Uani d . 1 1
H H3 0.0614 0.1755 0.7755 0.085 Uiso calc R 1 1
C C4 0.0900(3) 0.1827(3) 0.9696(3) 0.0541(7) Uani d . 1 1
C C5 0.1386(2) 0.1234(2) 1.0890(2) 0.0432(6) Uani d . 1 1
H H5 0.1384 0.1564 1.1648 0.052 Uiso calc R 1 1
C C6 0.1887(2) 0.0133(2) 1.0988(3) 0.0436(6) Uani d . 1 1
C C7 0.2418(2) -0.0531(2) 1.2263(3) 0.0455(6) Uani d . 1 1
C C8 0.2796(2) -0.0001(2) 1.3606(3) 0.0424(6) Uani d . 1 1
C C9 0.2544(3) -0.0637(2) 1.4535(3) 0.0578(7) Uani d . 1 1
H H9 0.2125 -0.1336 1.4243 0.069 Uiso calc R 1 1
C C10 0.3469(3) 0.0675(3) 1.6116(3) 0.0528(7) Uani d . 1 1
C C11 0.3811(2) 0.1373(2) 1.5332(2) 0.0414(6) Uani d . 1 1
C C12 0.3455(2) 0.1025(2) 1.4011(2) 0.0388(6) Uani d . 1 1
H H12 0.3652 0.1460 1.3430 0.047 Uiso calc R 1 1
C C13 0.4447(3) 0.2330(2) 1.6185(2) 0.0471(6) Uani d . 1 1
C C14 0.5010(3) 0.3350(3) 1.5876(3) 0.0607(8) Uani d . 1 1
H H14A 0.5386 0.3840 1.6659 0.091 Uiso calc R 1 1
H H14B 0.4286 0.3733 1.5107 0.091 Uiso calc R 1 1
H H14C 0.5726 0.3140 1.5662 0.091 Uiso calc R 1 1
N N1 0.2861(3) -0.0312(2) 1.5798(3) 0.0656(7) Uani d . 1 1
N N2 0.4480(3) 0.2213(2) 1.7365(2) 0.0640(7) Uani d . 1 1
O O1 0.2205(3) -0.1444(2) 0.9793(3) 0.0850(8) Uani d . 1 1
H H1 0.2460 -0.1732 1.0547 0.127 Uiso calc R 1 1
O O2 0.2567(2) -0.15626(16) 1.2243(2) 0.0661(6) Uani d . 1 1
O O3 0.3854(2) 0.1149(2) 1.73518(19) 0.0709(6) Uani d . 1 1
Cl Cl1 0.02472(9) 0.31717(7) 0.95930(9) 0.0802(3) Uani d . 1 1

loop_
_atom_site_aniso_label
_atom_site_aniso_U_11
_atom_site_aniso_U_22
_atom_site_aniso_U_33
_atom_site_aniso_U_12
_atom_site_aniso_U_13
_atom_site_aniso_U_23
C1 0.0495(17) 0.074(2) 0.0569(18) -0.0167(15) 0.0281(14) -0.0221(16)
C2 0.071(2) 0.106(3) 0.0519(19) -0.033(2) 0.0359(17) -0.0268(19)
C3 0.061(2) 0.102(3) 0.0392(16) -0.0353(19) 0.0150(14) 0.0022(17)
C4 0.0383(14) 0.0663(18) 0.0424(15) -0.0144(13) 0.0070(12) 0.0058(13)
C5 0.0346(13) 0.0518(15) 0.0355(13) -0.0093(11) 0.0106(11) -0.0045(11)
C6 0.0340(13) 0.0525(15) 0.0442(14) -0.0113(11) 0.0188(11) -0.0120(12)
C7 0.0335(13) 0.0425(15) 0.0556(16) 0.0001(11) 0.0175(12) -0.0020(12)
C8 0.0371(13) 0.0408(14) 0.0444(14) 0.0072(11) 0.0156(11) 0.0055(11)
C9 0.0558(17) 0.0484(16) 0.0618(18) 0.0011(13) 0.0222(15) 0.0138(14)
C10 0.0456(16) 0.073(2) 0.0380(14) 0.0126(14) 0.0183(12) 0.0119(14)
C11 0.0364(13) 0.0506(15) 0.0355(13) 0.0095(11) 0.0159(11) 0.0066(11)
C12 0.0336(12) 0.0447(14) 0.0365(12) 0.0059(11) 0.0154(10) 0.0061(11)
C13 0.0381(14) 0.0623(17) 0.0339(13) 0.0125(12) 0.0116(11) -0.0022(12)
C14 0.0591(18) 0.0647(19) 0.0491(16) -0.0026(15) 0.0185(14) -0.0124(14)
N1 0.0707(17) 0.0709(18) 0.0530(15) 0.0019(14) 0.0277(13) 0.0197(13)
N2 0.0630(16) 0.088(2) 0.0388(13) 0.0124(14) 0.0224(12) -0.0035(13)
O1 0.0909(17) 0.0841(17) 0.0906(17) -0.0042(14) 0.0521(15) -0.0375(14)
O2 0.0642(13) 0.0443(12) 0.0777(15) 0.0077(10) 0.0243(11) -0.0065(10)
O3 0.0781(15) 0.0984(18) 0.0404(11) 0.0073(13) 0.0317(11) 0.0092(11)
Cl1 0.0684(5) 0.0677(5) 0.0732(6) -0.0036(4) 0.0090(4) 0.0258(4)

loop_
_atom_type_symbol
_atom_type_description
_atom_type_scat_dispersion_real
_atom_type_scat_dispersion_imag
_atom_type_scat_source
C C 0.0033 0.0016 'International Tables Vol C Tables 4.2.6.8 and 6.1.1.4'
H H 0.0000 0.0000 'International Tables Vol C Tables 4.2.6.8 and 6.1.1.4'
N N 0.0061 0.0033 'International Tables Vol C Tables 4.2.6.8 and 6.1.1.4'
O O 0.0106 0.0060 'International Tables Vol C Tables 4.2.6.8 and 6.1.1.4'
Cl Cl 0.1484 0.1585 'International Tables Vol C Tables 4.2.6.8 and 6.1.1.4'

loop_
_geom_angle_atom_site_label_1
_geom_angle_atom_site_label_2
_geom_angle_atom_site_label_3
_geom_angle
O1 C1 C2 118.0(3)
O1 C1 C6 122.8(3)
C2 C1 C6 119.2(3)
C3 C2 C1 121.1(3)
C3 C2 H2 119.5
C1 C2 H2 119.5
C2 C3 C4 120.1(3)
C2 C3 H3 120.0
C4 C3 H3 120.0
C5 C4 C3 120.0(3)
C5 C4 Cl1 119.7(2)
C3 C4 Cl1 120.4(2)
C4 C5 C6 120.8(3)
C4 C5 H5 119.6
C6 C5 H5 119.6
C5 C6 C1 118.8(3)
C5 C6 C7 122.2(2)
C1 C6 C7 119.0(3)
O2 C7 C6 120.4(2)
O2 C7 C8 117.6(2)
C6 C7 C8 122.0(2)
C12 C8 C9 119.5(2)
C12 C8 C7 123.5(2)
C9 C8 C7 116.8(2)
N1 C9 C8 125.0(3)
N1 C9 H9 117.5
C8 C9 H9 117.5
N1 C10 O3 121.1(3)
N1 C10 C11 128.7(3)
O3 C10 C11 110.2(3)
C10 C11 C12 117.7(3)
C10 C11 C13 104.7(2)
C12 C11 C13 137.5(2)
C8 C12 C11 116.4(2)
C8 C12 H12 121.8
C11 C12 H12 121.8
N2 C13 C11 110.5(3)
N2 C13 C14 120.7(3)
C11 C13 C14 128.7(2)
C13 C14 H14A 109.5
C13 C14 H14B 109.5
H14A C14 H14B 109.5
C13 C14 H14C 109.5
H14A C14 H14C 109.5
H14B C14 H14C 109.5
C10 N1 C9 112.6(2)
C13 N2 O3 107.7(2)
C1 O1 H1 109.5
C10 O3 N2 106.9(2)

loop_
_geom_bond_atom_site_label_1
_geom_bond_atom_site_label_2
_geom_bond_distance
C1 O1 1.345(4)
C1 C2 1.386(5)
C1 C6 1.408(4)
C2 C3 1.366(5)
C2 H2 0.9300
C3 C4 1.396(4)
C3 H3 0.9300
C4 C5 1.365(4)
C4 Cl1 1.733(3)
C5 C6 1.403(4)
C5 H5 0.9300
C6 C7 1.476(4)
C7 O2 1.237(3)
C7 C8 1.485(4)
C8 C12 1.378(3)
C8 C9 1.411(4)
C9 N1 1.331(4)
C9 H9 0.9300
C10 N1 1.312(4)
C10 O3 1.351(3)
C10 C11 1.380(4)
C11 C12 1.390(3)
C11 C13 1.430(4)
C12 H12 0.9300
C13 N2 1.302(3)
C13 C14 1.474(4)
C14 H14A 0.9600
C14 H14B 0.9600
C14 H14C 0.9600
N2 O3 1.436(3)
O1 H1 0.8200

loop_
_geom_hbond_atom_site_label_D
_geom_hbond_atom_site_label_H
_geom_hbond_atom_site_label_A
_geom_hbond_site_symmetry_A
_geom_hbond_distance_DH
_geom_hbond_distance_HA
_geom_hbond_distance_DA
_geom_hbond_angle_DHA
O1 H1 O2 . 0.82 1.84 2.561(4) 145
C12 H12 N2 4_565 0.93 2.40 3.315(4) 168

loop_
_geom_torsion_atom_site_label_1
_geom_torsion_atom_site_label_2
_geom_torsion_atom_site_label_3
_geom_torsion_atom_site_label_4
_geom_torsion
O1 C1 C2 C3 176.6(3)
C6 C1 C2 C3 -3.4(5)
C1 C2 C3 C4 0.1(5)
C2 C3 C4 C5 2.1(4)
C2 C3 C4 Cl1 -177.2(2)
C3 C4 C5 C6 -0.9(4)
Cl1 C4 C5 C6 178.34(18)
C4 C5 C6 C1 -2.4(4)
C4 C5 C6 C7 -180.0(2)
O1 C1 C6 C5 -175.5(2)
C2 C1 C6 C5 4.4(4)
O1 C1 C6 C7 2.2(4)
C2 C1 C6 C7 -177.9(3)
C5 C6 C7 O2 164.1(2)
C1 C6 C7 O2 -13.5(4)
C5 C6 C7 C8 -16.1(4)
C1 C6 C7 C8 166.3(2)
O2 C7 C8 C12 140.6(3)
C6 C7 C8 C12 -39.3(4)
O2 C7 C8 C9 -34.7(3)
C6 C7 C8 C9 145.5(2)
C12 C8 C9 N1 2.1(4)
C7 C8 C9 N1 177.5(3)
N1 C10 C11 C12 1.4(4)
O3 C10 C11 C12 -178.4(2)
N1 C10 C11 C13 179.9(3)
O3 C10 C11 C13 0.1(3)
C9 C8 C12 C11 -1.1(3)
C7 C8 C12 C11 -176.2(2)
C10 C11 C12 C8 -0.4(3)
C13 C11 C12 C8 -178.3(3)
C10 C11 C13 N2 0.0(3)
C12 C11 C13 N2 178.0(3)
C10 C11 C13 C14 -179.6(3)
C12 C11 C13 C14 -1.6(5)
O3 C10 N1 C9 179.3(3)
C11 C10 N1 C9 -0.6(4)
C8 C9 N1 C10 -1.2(4)
C11 C13 N2 O3 0.0(3)
C14 C13 N2 O3 179.6(2)
N1 C10 O3 N2 -179.9(2)
C11 C10 O3 N2 -0.1(3)
C13 N2 O3 C10 0.0(3)
